data_7239341
loop_
_publ_author_name
'Xu, Yuewen'
'Xu, Weiwei L.'
'Smith, Mark D.'
'Shimizu, Linda S.'

_publ_section_title
;
 Self-assembly and ring-opening metathesis polymerization of a
 bifunctional carbonate--stilbene macrocycle
;
_journal_issue 4
_journal_name_full 'RSC Adv.'
_journal_page_first 1675
_journal_paper_doi 10.1039/C3RA45055D
_journal_volume 4
_journal_year 2014
_chemical_formula_moiety 'C34 H28 O6, C4 H8 O'
_chemical_formula_sum 'C38 H36 O7'
_chemical_formula_weight 604.67
_space_group_crystal_system monoclinic
_space_group_IT_number 14
_space_group_name_Hall '-P 2yn'
_space_group_name_H-M_alt 'P 1 21/n 1'
_atom_sites_solution_hydrogens geom
_atom_sites_solution_primary direct
_atom_sites_solution_secondary difmap
_audit_creation_date 2013-03-21
_audit_creation_method
;
  Olex2 1.2
  (compiled Dec  5 2012 16:17:34, GUI svn.r4385)
;
_cell_angle_alpha 90.00
_cell_angle_beta 96.521(6)
_cell_angle_gamma 90.00
_cell_formula_units_Z 2
_cell_length_a 14.555(4)
_cell_length_b 5.6690(16)
_cell_length_c 18.310(5)
_cell_measurement_reflns_used 2790
_cell_measurement_temperature 100(2)
_cell_measurement_theta_max 25.96
_cell_measurement_theta_min 2.24
_cell_volume 1501.0(7)
_computing_cell_refinement 'SAINT v6.45A (Bruker, 2003)'
_computing_data_reduction 'SAINT v6.45A (Bruker, 2003)'
_computing_molecular_graphics
;
O. V. Dolomanov, L. J. Bourhis, R. J. Gildea, J. A. K. Howard and H. Puschmann,
OLEX2: a complete structure solution, refinement and analysis program.
J. Appl. Cryst. (2009). 42, 339-341.
;
_computing_publication_material
;
O. V. Dolomanov, L. J. Bourhis, R. J. Gildea, J. A. K. Howard and H. Puschmann,
OLEX2: a complete structure solution, refinement and analysis program.
J. Appl. Cryst. (2009). 42, 339-341.
;
_computing_structure_refinement
;
SHELXL, G.M. Sheldrick, Acta Cryst.
(2008). A64, 112-122
;
_computing_structure_solution
;
SHELXS, G.M. Sheldrick, Acta Cryst.
(2008). A64, 112-122
;
_diffrn_ambient_temperature 100(2)
_diffrn_measured_fraction_theta_full 0.995
_diffrn_measured_fraction_theta_max 0.995
_diffrn_measurement_device_type 'CCD area detector'
_diffrn_measurement_method 'phi and omega scans'
_diffrn_radiation_monochromator graphite
_diffrn_radiation_type MoK\a
_diffrn_radiation_wavelength 0.71073
_diffrn_reflns_av_R_equivalents 0.0517
_diffrn_reflns_av_unetI/netI 0.0373
_diffrn_reflns_limit_h_max 18
_diffrn_reflns_limit_h_min -18
_diffrn_reflns_limit_k_max 7
_diffrn_reflns_limit_k_min -7
_diffrn_reflns_limit_l_max 22
_diffrn_reflns_limit_l_min -23
_diffrn_reflns_number 16358
_diffrn_reflns_theta_full 26.60
_diffrn_reflns_theta_max 26.60
_diffrn_reflns_theta_min 1.70
_diffrn_source 'fine-focus sealed tube'
_diffrn_source_current 37.0
_diffrn_source_power 1.739
_diffrn_source_target Mo
_diffrn_source_voltage 47.0
_exptl_absorpt_coefficient_mu 0.092
_exptl_absorpt_correction_T_max 1
_exptl_absorpt_correction_T_min 0.790043
_exptl_absorpt_correction_type multi-scan
_exptl_absorpt_process_details
;
SADABS v.2.10 (Bruker,2003) was used for absorption correction.
R(int) was 0.1299 before and 0.0400 after correction.
The Ratio of minimum to maximum transmission is 0.7900.
The \l/2 correction factor is 0.0015.
;
_exptl_crystal_colour colorless
_exptl_crystal_density_diffrn 1.338
_exptl_crystal_density_method 'not measured'
_exptl_crystal_description needle
_exptl_crystal_F_000 640
_exptl_crystal_size_max 0.54
_exptl_crystal_size_mid 0.26
_exptl_crystal_size_min 0.06
_refine_diff_density_max 0.241
_refine_diff_density_min -0.209
_refine_diff_density_rms 0.042
_refine_ls_extinction_method none
_refine_ls_goodness_of_fit_ref 1.022
_refine_ls_hydrogen_treatment constr
_refine_ls_matrix_type full
_refine_ls_number_parameters 226
_refine_ls_number_reflns 3122
_refine_ls_number_restraints 4
_refine_ls_restrained_S_all 1.022
_refine_ls_R_factor_all 0.0548
_refine_ls_R_factor_gt 0.0416
_refine_ls_shift/su_max 0.000
_refine_ls_shift/su_mean 0.000
_refine_ls_structure_factor_coef Fsqd
_refine_ls_weighting_details 'calc w=1/[\s^2^(Fo^2^)+(0.0435P)^2^+0.4603P] where P=(Fo^2^+2Fc^2^)/3'
_refine_ls_weighting_scheme calc
_refine_ls_wR_factor_gt 0.0942
_refine_ls_wR_factor_ref 0.1011
_reflns_number_gt 2524
_reflns_number_total 3122
_reflns_threshold_expression >2sigma(I)
_cod_data_source_file c3ra45055d.txt
_cod_data_source_block 1THF
_cod_database_code 7239341

loop_
_space_group_symop_id
_space_group_symop_operation_xyz
1 'x, y, z'
2 '-x+1/2, y+1/2, -z+1/2'
3 '-x, -y, -z'
4 'x-1/2, -y-1/2, z-1/2'

loop_
_atom_site_label
_atom_site_type_symbol
_atom_site_fract_x
_atom_site_fract_y
_atom_site_fract_z
_atom_site_U_iso_or_equiv
_atom_site_adp_type
_atom_site_occupancy
_atom_site_symmetry_multiplicity
_atom_site_calc_flag
_atom_site_refinement_flags
_atom_site_disorder_assembly
_atom_site_disorder_group
O1 O 0.46464(7) 0.33470(19) 0.22160(5) 0.0247(3) Uani 1 1 d . . .
O2 O 0.46586(7) -0.00790(18) 0.28520(5) 0.0225(2) Uani 1 1 d . . .
O3 O 0.36451(7) 0.25202(17) 0.30394(5) 0.0212(2) Uani 1 1 d . . .
C1 C 0.43470(10) 0.2068(3) 0.26523(7) 0.0199(3) Uani 1 1 d . . .
C2 C 0.32421(10) 0.4849(3) 0.29146(8) 0.0227(3) Uani 1 1 d . . .
H2A H 0.2844 0.4877 0.2439 0.027 Uiso 1 1 calc R . .
H2B H 0.3739 0.6032 0.2894 0.027 Uiso 1 1 calc R . .
C3 C 0.26806(10) 0.5447(3) 0.35248(8) 0.0207(3) Uani 1 1 d . . .
C4 C 0.19397(10) 0.4070(3) 0.36842(8) 0.0242(3) Uani 1 1 d . . .
H4 H 0.1814 0.2623 0.3431 0.029 Uiso 1 1 calc R . .
C5 C 0.13858(10) 0.4778(3) 0.42053(8) 0.0247(3) Uani 1 1 d . . .
H5 H 0.0880 0.3814 0.4303 0.030 Uiso 1 1 calc R . .
C6 C 0.15523(10) 0.6877(3) 0.45913(8) 0.0215(3) Uani 1 1 d . . .
C7 C 0.23013(10) 0.8234(3) 0.44382(8) 0.0229(3) Uani 1 1 d . . .
H7 H 0.2434 0.9666 0.4698 0.027 Uiso 1 1 calc R . .
C8 C 0.28573(10) 0.7533(3) 0.39131(8) 0.0227(3) Uani 1 1 d . . .
H8 H 0.3366 0.8489 0.3817 0.027 Uiso 1 1 calc R . .
C9 C 0.08967(10) 0.7683(3) 0.50969(8) 0.0236(3) Uani 1 1 d . . .
H9 H 0.0265 0.7334 0.4947 0.028 Uiso 1 1 calc R . .
C10 C 0.10640(10) 0.8831(3) 0.57333(8) 0.0242(3) Uani 1 1 d . . .
H10 H 0.0535 0.9372 0.5944 0.029 Uiso 1 1 calc R . .
C11 C 0.19658(10) 0.9368(3) 0.61512(8) 0.0213(3) Uani 1 1 d . . .
C12 C 0.20958(11) 1.1460(3) 0.65444(8) 0.0245(3) Uani 1 1 d . . .
H12 H 0.1603 1.2564 0.6531 0.029 Uiso 1 1 calc R . .
C13 C 0.29301(10) 1.1964(3) 0.69557(8) 0.0234(3) Uani 1 1 d . . .
H13 H 0.3008 1.3425 0.7209 0.028 Uiso 1 1 calc R . .
C14 C 0.36546(10) 1.0357(3) 0.70026(8) 0.0205(3) Uani 1 1 d . . .
C15 C 0.35225(10) 0.8247(3) 0.66223(8) 0.0215(3) Uani 1 1 d . . .
H15 H 0.4007 0.7117 0.6652 0.026 Uiso 1 1 calc R . .
C16 C 0.26967(10) 0.7766(3) 0.62022(8) 0.0218(3) Uani 1 1 d . . .
H16 H 0.2625 0.6315 0.5942 0.026 Uiso 1 1 calc R . .
C17 C 0.45419(10) 1.0900(3) 0.74807(8) 0.0230(3) Uani 1 1 d . . .
H17A H 0.4591 1.2624 0.7561 0.028 Uiso 1 1 calc R . .
H17B H 0.4531 1.0133 0.7965 0.028 Uiso 1 1 calc R . .
O21 O 0.50010(16) 0.4863(4) 0.41321(12) 0.0306(5) Uani 0.50 1 d PD A -1
C21 C 0.5473(4) 0.6674(9) 0.4553(3) 0.0358(12) Uani 0.50 1 d PD A -1
H21A H 0.5394 0.8198 0.4289 0.043 Uiso 0.50 1 calc PR A -1
H21B H 0.6141 0.6312 0.4642 0.043 Uiso 0.50 1 calc PR A -1
C22 C 0.5063(11) 0.680(2) 0.5268(7) 0.044(4) Uani 0.50 1 d PD A -1
H22A H 0.4582 0.8044 0.5253 0.053 Uiso 0.50 1 calc PR A -1
H22B H 0.5545 0.7130 0.5682 0.053 Uiso 0.50 1 calc PR A -1
C23 C 0.4639(5) 0.4325(9) 0.5339(3) 0.0402(13) Uani 0.50 1 d PD A -1
H23A H 0.4899 0.3541 0.5800 0.048 Uiso 0.50 1 calc PR A -1
H23B H 0.3958 0.4408 0.5326 0.048 Uiso 0.50 1 calc PR A -1
C24 C 0.4920(9) 0.3044(19) 0.4668(6) 0.037(3) Uani 0.50 1 d PD A -1
H24A H 0.5517 0.2218 0.4789 0.044 Uiso 0.50 1 calc PR A -1
H24B H 0.4444 0.1875 0.4483 0.044 Uiso 0.50 1 calc PR A -1

loop_
_atom_site_aniso_label
_atom_site_aniso_U_11
_atom_site_aniso_U_22
_atom_site_aniso_U_33
_atom_site_aniso_U_23
_atom_site_aniso_U_13
_atom_site_aniso_U_12
O1 0.0268(6) 0.0236(6) 0.0247(5) 0.0014(4) 0.0073(4) -0.0043(5)
O2 0.0209(5) 0.0203(6) 0.0272(5) 0.0009(4) 0.0069(4) -0.0001(4)
O3 0.0211(5) 0.0201(6) 0.0230(5) 0.0021(4) 0.0058(4) 0.0005(4)
C1 0.0189(7) 0.0213(8) 0.0193(7) -0.0022(6) 0.0011(6) -0.0044(6)
C2 0.0247(8) 0.0196(8) 0.0240(7) 0.0036(6) 0.0036(6) 0.0013(6)
C3 0.0201(7) 0.0225(8) 0.0189(7) 0.0043(6) -0.0006(6) 0.0022(6)
C4 0.0263(8) 0.0219(8) 0.0240(7) -0.0025(6) 0.0019(6) -0.0030(6)
C5 0.0208(8) 0.0275(9) 0.0262(8) 0.0003(6) 0.0035(6) -0.0053(6)
C6 0.0193(7) 0.0246(8) 0.0203(7) 0.0037(6) 0.0002(6) 0.0043(6)
C7 0.0276(8) 0.0189(8) 0.0219(7) -0.0009(6) 0.0013(6) 0.0002(6)
C8 0.0232(8) 0.0221(8) 0.0228(7) 0.0039(6) 0.0022(6) -0.0023(6)
C9 0.0189(7) 0.0259(8) 0.0260(8) 0.0020(6) 0.0020(6) 0.0012(6)
C10 0.0217(8) 0.0251(8) 0.0267(8) 0.0021(6) 0.0066(6) 0.0057(6)
C11 0.0230(8) 0.0224(8) 0.0195(7) 0.0032(6) 0.0065(6) 0.0019(6)
C12 0.0270(8) 0.0226(8) 0.0250(8) 0.0007(6) 0.0077(6) 0.0073(7)
C13 0.0302(8) 0.0167(8) 0.0244(7) -0.0022(6) 0.0083(6) 0.0007(6)
C14 0.0230(8) 0.0203(8) 0.0196(7) 0.0020(6) 0.0084(6) -0.0025(6)
C15 0.0222(8) 0.0195(8) 0.0237(7) 0.0001(6) 0.0065(6) 0.0032(6)
C16 0.0273(8) 0.0178(7) 0.0210(7) -0.0014(6) 0.0057(6) 0.0016(6)
C17 0.0226(8) 0.0215(8) 0.0260(8) -0.0045(6) 0.0084(6) -0.0013(6)
O21 0.0409(14) 0.0275(13) 0.0235(12) -0.0005(10) 0.0046(10) 0.0042(10)
C21 0.039(3) 0.041(3) 0.030(3) -0.002(2) 0.0109(19) 0.000(3)
C22 0.064(7) 0.032(5) 0.035(4) -0.010(4) -0.004(4) 0.008(4)
C23 0.040(3) 0.048(4) 0.034(3) 0.007(3) 0.013(2) 0.004(3)
C24 0.049(7) 0.032(5) 0.036(5) 0.010(3) 0.029(5) 0.006(4)

loop_
_atom_type_symbol
_atom_type_description
_atom_type_scat_dispersion_real
_atom_type_scat_dispersion_imag
_atom_type_scat_source
C C 0.0033 0.0016 'International Tables Vol C Tables 4.2.6.8 and 6.1.1.4'
H H 0.0000 0.0000 'International Tables Vol C Tables 4.2.6.8 and 6.1.1.4'
O O 0.0106 0.0060 'International Tables Vol C Tables 4.2.6.8 and 6.1.1.4'

loop_
_geom_angle_atom_site_label_1
_geom_angle_atom_site_label_2
_geom_angle_atom_site_label_3
_geom_angle
_geom_angle_site_symmetry_1
_geom_angle_site_symmetry_3
C1 O2 C17 116.19(11) . 3_666
C1 O3 C2 114.31(11) . .
O1 C1 O2 126.64(14) . .
O1 C1 O3 126.69(14) . .
O3 C1 O2 106.67(11) . .
O3 C2 H2A 109.8 . .
O3 C2 H2B 109.8 . .
O3 C2 C3 109.49(11) . .
H2A C2 H2B 108.2 . .
C3 C2 H2A 109.8 . .
C3 C2 H2B 109.8 . .
C4 C3 C2 122.18(14) . .
C8 C3 C2 119.36(13) . .
C8 C3 C4 118.30(14) . .
C3 C4 H4 119.6 . .
C5 C4 C3 120.76(14) . .
C5 C4 H4 119.6 . .
C4 C5 H5 119.4 . .
C4 C5 C6 121.29(14) . .
C6 C5 H5 119.4 . .
C5 C6 C9 119.73(14) . .
C7 C6 C5 117.81(14) . .
C7 C6 C9 122.26(14) . .
C6 C7 H7 119.5 . .
C8 C7 C6 121.06(14) . .
C8 C7 H7 119.5 . .
C3 C8 H8 119.6 . .
C7 C8 C3 120.76(14) . .
C7 C8 H8 119.6 . .
C6 C9 H9 115.4 . .
C10 C9 C6 129.26(14) . .
C10 C9 H9 115.4 . .
C9 C10 H10 115.9 . .
C9 C10 C11 128.18(14) . .
C11 C10 H10 115.9 . .
C12 C11 C10 120.40(13) . .
C12 C11 C16 117.61(14) . .
C16 C11 C10 121.89(14) . .
C11 C12 H12 119.4 . .
C13 C12 C11 121.17(14) . .
C13 C12 H12 119.4 . .
C12 C13 H13 119.6 . .
C12 C13 C14 120.76(14) . .
C14 C13 H13 119.6 . .
C13 C14 C17 119.77(13) . .
C15 C14 C13 118.28(14) . .
C15 C14 C17 121.91(13) . .
C14 C15 H15 119.6 . .
C16 C15 C14 120.88(14) . .
C16 C15 H15 119.6 . .
C11 C16 H16 119.4 . .
C15 C16 C11 121.26(14) . .
C15 C16 H16 119.4 . .
O2 C17 C14 111.47(12) 3_666 .
O2 C17 H17A 109.3 3_666 .
O2 C17 H17B 109.3 3_666 .
C14 C17 H17A 109.3 . .
C14 C17 H17B 109.3 . .
H17A C17 H17B 108.0 . .
C21 O21 C24 102.8(6) . .
O21 C21 H21A 110.3 . .
O21 C21 H21B 110.3 . .
O21 C21 C22 107.1(6) . .
H21A C21 H21B 108.5 . .
C22 C21 H21A 110.3 . .
C22 C21 H21B 110.3 . .
C21 C22 H22A 111.1 . .
C21 C22 H22B 111.1 . .
C21 C22 C23 103.3(7) . .
H22A C22 H22B 109.1 . .
C23 C22 H22A 111.1 . .
C23 C22 H22B 111.1 . .
C22 C23 H23A 111.2 . .
C22 C23 H23B 111.2 . .
H23A C23 H23B 109.1 . .
C24 C23 C22 102.7(5) . .
C24 C23 H23A 111.2 . .
C24 C23 H23B 111.2 . .
O21 C24 C23 105.0(7) . .
O21 C24 H24A 110.7 . .
O21 C24 H24B 110.7 . .
C23 C24 H24A 110.7 . .
C23 C24 H24B 110.7 . .
H24A C24 H24B 108.8 . .

loop_
_geom_bond_atom_site_label_1
_geom_bond_atom_site_label_2
_geom_bond_distance
_geom_bond_site_symmetry_2
O1 C1 1.1970(17) .
O2 C1 1.3353(18) .
O2 C17 1.4501(17) 3_666
O3 C1 1.3327(17) .
O3 C2 1.4524(18) .
C2 H2A 0.9900 .
C2 H2B 0.9900 .
C2 C3 1.496(2) .
C3 C4 1.389(2) .
C3 C8 1.388(2) .
C4 H4 0.9500 .
C4 C5 1.377(2) .
C5 H5 0.9500 .
C5 C6 1.391(2) .
C6 C7 1.388(2) .
C6 C9 1.475(2) .
C7 H7 0.9500 .
C7 C8 1.383(2) .
C8 H8 0.9500 .
C9 H9 0.9500 .
C9 C10 1.333(2) .
C10 H10 0.9500 .
C10 C11 1.474(2) .
C11 C12 1.389(2) .
C11 C16 1.394(2) .
C12 H12 0.9500 .
C12 C13 1.384(2) .
C13 H13 0.9500 .
C13 C14 1.389(2) .
C14 C15 1.387(2) .
C14 C17 1.507(2) .
C15 H15 0.9500 .
C15 C16 1.379(2) .
C16 H16 0.9500 .
C17 O2 1.4501(17) 3_666
C17 H17A 0.9900 .
C17 H17B 0.9900 .
O21 C21 1.414(6) .
O21 C24 1.438(10) .
C21 H21A 0.9900 .
C21 H21B 0.9900 .
C21 C22 1.502(10) .
C22 H22A 0.9900 .
C22 H22B 0.9900 .
C22 C23 1.547(10) .
C23 H23A 0.9900 .
C23 H23B 0.9900 .
C23 C24 1.523(10) .
C24 H24A 0.9900 .
C24 H24B 0.9900 .

loop_
_geom_torsion_atom_site_label_1
_geom_torsion_atom_site_label_2
_geom_torsion_atom_site_label_3
_geom_torsion_atom_site_label_4
_geom_torsion
_geom_torsion_site_symmetry_1
_geom_torsion_site_symmetry_4
O3 C2 C3 C4 -58.88(17) . .
O3 C2 C3 C8 125.91(14) . .
C1 O3 C2 C3 -162.66(12) . .
C2 O3 C1 O1 -1.8(2) . .
C2 O3 C1 O2 177.50(11) . .
C2 C3 C4 C5 -174.15(14) . .
C2 C3 C8 C7 174.54(13) . .
C3 C4 C5 C6 -0.5(2) . .
C4 C3 C8 C7 -0.9(2) . .
C4 C5 C6 C7 -0.5(2) . .
C4 C5 C6 C9 174.55(14) . .
C5 C6 C7 C8 0.7(2) . .
C5 C6 C9 C10 145.18(17) . .
C6 C7 C8 C3 0.0(2) . .
C6 C9 C10 C11 -7.9(3) . .
C7 C6 C9 C10 -40.0(2) . .
C8 C3 C4 C5 1.1(2) . .
C9 C6 C7 C8 -174.16(13) . .
C9 C10 C11 C12 145.35(16) . .
C9 C10 C11 C16 -38.3(2) . .
C10 C11 C12 C13 178.25(14) . .
C10 C11 C16 C15 -177.01(13) . .
C11 C12 C13 C14 -1.7(2) . .
C12 C11 C16 C15 -0.6(2) . .
C12 C13 C14 C15 0.5(2) . .
C12 C13 C14 C17 -177.31(13) . .
C13 C14 C15 C16 0.7(2) . .
C13 C14 C17 O2 -142.73(13) . 3_666
C14 C15 C16 C11 -0.6(2) . .
C15 C14 C17 O2 39.54(19) . 3_666
C16 C11 C12 C13 1.7(2) . .
C17 O2 C1 O1 1.9(2) 3_666 .
C17 O2 C1 O3 -177.36(11) 3_666 .
C17 C14 C15 C16 178.44(13) . .
O21 C21 C22 C23 23.0(11) . .
C21 O21 C24 C23 43.3(9) . .
C21 C22 C23 C24 3.4(16) . .
C22 C23 C24 O21 -28.2(15) . .
C24 O21 C21 C22 -41.6(5) . .
